data_4081421
loop_
_publ_author_name
'Ghidiu, Michael J.'
'Pistner, Allen J.'
'Yap, Glenn P. A.'
'Lutterman, Daniel A.'
'Rosenthal, Joel'

_publ_section_title
;
 Thermal versus Photochemical Reductive Elimination of Aryl Chlorides from
 NHC--Gold Complexes
;
_journal_issue 18
_journal_name_full Organometallics
_journal_page_first 5026
_journal_paper_doi 10.1021/om400701f
_journal_volume 32
_journal_year 2013
_chemical_formula_sum 'C33 H36 Au F5 N2'
_chemical_formula_weight 752.60
_chemical_name_systematic
;
 ?
;
_space_group_IT_number 15
_symmetry_cell_setting monoclinic
_symmetry_space_group_name_Hall '-C 2yc'
_symmetry_space_group_name_H-M 'C 1 2/c 1'
_atom_sites_solution_hydrogens geom
_atom_sites_solution_primary direct
_atom_sites_solution_secondary difmap
_audit_creation_method SHELXL-97
_cell_angle_alpha 90.00
_cell_angle_beta 99.470(2)
_cell_angle_gamma 90.00
_cell_formula_units_Z 4
_cell_length_a 10.8899(16)
_cell_length_b 20.677(3)
_cell_length_c 14.218(2)
_cell_measurement_reflns_used 1003
_cell_measurement_temperature 200(2)
_cell_measurement_theta_max 21.08
_cell_measurement_theta_min 2.40
_cell_volume 3157.8(8)
_computing_cell_refinement 'SAINT (Bruker, 2002)'
_computing_data_collection 'SMART (Bruker, 2002)'
_computing_data_reduction SAINT
_computing_molecular_graphics 'SHELXTL (Sheldrick, 2001)'
_computing_publication_material 'SHELXTL (Sheldrick, 2001)'
_computing_structure_refinement 'SHELXL-97 (Sheldrick, 1997)'
_computing_structure_solution 'SHELXS-97 (Sheldrick, 1990)'
_diffrn_ambient_temperature 200(2)
_diffrn_detector_area_resol_mean 836.6
_diffrn_measured_fraction_theta_full 1.000
_diffrn_measured_fraction_theta_max 0.999
_diffrn_measurement_device_type 'Bruker AXS APEX diffractometer'
_diffrn_measurement_method \w
_diffrn_radiation_monochromator graphite
_diffrn_radiation_source 'fine-focus sealed tube'
_diffrn_radiation_type MoK\a
_diffrn_radiation_wavelength 0.71073
_diffrn_reflns_av_R_equivalents 0.0592
_diffrn_reflns_av_sigmaI/netI 0.0450
_diffrn_reflns_limit_h_max 14
_diffrn_reflns_limit_h_min -14
_diffrn_reflns_limit_k_max 25
_diffrn_reflns_limit_k_min -27
_diffrn_reflns_limit_l_max 18
_diffrn_reflns_limit_l_min -18
_diffrn_reflns_number 19482
_diffrn_reflns_theta_full 25.00
_diffrn_reflns_theta_max 28.29
_diffrn_reflns_theta_min 1.97
_diffrn_standards_decay_% 1
_diffrn_standards_interval_count 0
_diffrn_standards_interval_time 0
_diffrn_standards_number 0
_exptl_absorpt_coefficient_mu 4.712
_exptl_absorpt_correction_T_max 0.5882
_exptl_absorpt_correction_T_min 0.3013
_exptl_absorpt_correction_type multi-scan
_exptl_absorpt_process_details 'SADABS (Sheldrick, 2003)'
_exptl_crystal_colour Colorless
_exptl_crystal_density_diffrn 1.583
_exptl_crystal_density_method 'not measured'
_exptl_crystal_description Block
_exptl_crystal_F_000 1488
_exptl_crystal_size_max 0.34
_exptl_crystal_size_mid 0.31
_exptl_crystal_size_min 0.13
_refine_diff_density_max 0.892
_refine_diff_density_min -0.556
_refine_diff_density_rms 0.103
_refine_ls_extinction_method none
_refine_ls_goodness_of_fit_ref 1.030
_refine_ls_hydrogen_treatment constr
_refine_ls_matrix_type full
_refine_ls_number_parameters 192
_refine_ls_number_reflns 3926
_refine_ls_number_restraints 0
_refine_ls_restrained_S_all 1.030
_refine_ls_R_factor_all 0.0378
_refine_ls_R_factor_gt 0.0307
_refine_ls_shift/su_max 0.001
_refine_ls_shift/su_mean 0.000
_refine_ls_structure_factor_coef Fsqd
_refine_ls_weighting_details 'calc w=1/[\s^2^(Fo^2^)+(0.0231P)^2^+0.0842P] where P=(Fo^2^+2Fc^2^)/3'
_refine_ls_weighting_scheme calc
_refine_ls_wR_factor_gt 0.0569
_refine_ls_wR_factor_ref 0.0596
_reflns_number_gt 3493
_reflns_number_total 3926
_reflns_threshold_expression >2sigma(I)
_cod_data_source_file om400701f_si_003.cif
_cod_data_source_block joer053
_cod_depositor_comments
;
The following automatic conversions were performed:

'_symmetry_cell_setting' value 'Monoclinic' changed to 'monoclinic'
according to /home/saulius/struct/CIF-dictionaries/cif_core.dic
dictionary named 'cif_core.dic' version 2.4.2 from 2011-04-26.

Automatic conversion script
Id: cif_fix_values 1891 2012-01-12 08:04:46Z andrius 
;
_cod_original_cell_volume 3157.7(8)
_cod_original_sg_symbol_H-M C2/c
_cod_database_code 4081421

loop_
_symmetry_equiv_pos_as_xyz
'x, y, z'
'-x, y, -z+1/2'
'x+1/2, y+1/2, z'
'-x+1/2, y+1/2, -z+1/2'
'-x, -y, -z'
'x, -y, z-1/2'
'-x+1/2, -y+1/2, -z'
'x+1/2, -y+1/2, z-1/2'

loop_
_atom_site_label
_atom_site_type_symbol
_atom_site_fract_x
_atom_site_fract_y
_atom_site_fract_z
_atom_site_U_iso_or_equiv
_atom_site_adp_type
_atom_site_occupancy
_atom_site_symmetry_multiplicity
_atom_site_calc_flag
_atom_site_refinement_flags
Au Au 0.0000 0.267295(9) 0.2500 0.03162(7) Uani 1 2 d S
F1 F 0.1914(2) 0.16215(11) 0.19211(15) 0.0560(6) Uani 1 1 d .
F2 F 0.1932(3) 0.03303(13) 0.19584(18) 0.0784(8) Uani 1 1 d .
F3 F 0.0000 -0.03324(16) 0.2500 0.0831(12) Uani 1 2 d S
N1 N 0.0265(2) 0.40528(13) 0.32590(18) 0.0309(6) Uani 1 1 d .
C1 C 0.0000 0.3649(2) 0.2500 0.0285(10) Uani 1 2 d S
C2 C 0.0164(3) 0.46926(17) 0.2979(2) 0.0374(8) Uani 1 1 d .
H2A H 0.0299 0.5061 0.3382 0.045 Uiso 1 1 calc R
C3 C 0.1699(3) 0.37464(17) 0.4702(2) 0.0398(8) Uani 1 1 d .
C4 C 0.1841(4) 0.3563(2) 0.5658(3) 0.0538(11) Uani 1 1 d .
H4A H 0.2653 0.3492 0.6003 0.065 Uiso 1 1 calc R
C5 C 0.0821(4) 0.3482(2) 0.6114(3) 0.0573(11) Uani 1 1 d .
H5A H 0.0946 0.3362 0.6768 0.069 Uiso 1 1 calc R
C6 C -0.0364(4) 0.3574(2) 0.5636(3) 0.0536(11) Uani 1 1 d .
H6A H -0.1052 0.3517 0.5962 0.064 Uiso 1 1 calc R
C7 C -0.0570(3) 0.37487(18) 0.4679(2) 0.0416(9) Uani 1 1 d .
C8 C 0.0474(3) 0.38387(16) 0.4244(2) 0.0332(7) Uani 1 1 d .
C9 C 0.2808(3) 0.3813(2) 0.4189(3) 0.0472(10) Uani 1 1 d .
H9A H 0.2558 0.4106 0.3631 0.057 Uiso 1 1 calc R
C10 C 0.3149(4) 0.3164(3) 0.3805(4) 0.0782(16) Uani 1 1 d .
H10A H 0.2424 0.2984 0.3387 0.117 Uiso 1 1 calc R
H10B H 0.3411 0.2867 0.4338 0.117 Uiso 1 1 calc R
H10C H 0.3832 0.3222 0.3442 0.117 Uiso 1 1 calc R
C11 C 0.3961(4) 0.4101(2) 0.4796(3) 0.0657(13) Uani 1 1 d .
H11A H 0.3738 0.4507 0.5084 0.099 Uiso 1 1 calc R
H11B H 0.4593 0.4188 0.4395 0.099 Uiso 1 1 calc R
H11C H 0.4294 0.3796 0.5301 0.099 Uiso 1 1 calc R
C12 C -0.1883(3) 0.3852(2) 0.4147(3) 0.0493(10) Uani 1 1 d .
H12A H -0.1823 0.3931 0.3462 0.059 Uiso 1 1 calc R
C13 C -0.2703(4) 0.3261(2) 0.4189(4) 0.0719(13) Uani 1 1 d .
H13A H -0.2279 0.2878 0.3995 0.108 Uiso 1 1 calc R
H13B H -0.3493 0.3322 0.3756 0.108 Uiso 1 1 calc R
H13C H -0.2865 0.3204 0.4841 0.108 Uiso 1 1 calc R
C14 C -0.2453(4) 0.4453(2) 0.4520(4) 0.0731(14) Uani 1 1 d .
H14A H -0.3271 0.4535 0.4136 0.110 Uiso 1 1 calc R
H14B H -0.1908 0.4825 0.4476 0.110 Uiso 1 1 calc R
H14C H -0.2547 0.4386 0.5186 0.110 Uiso 1 1 calc R
C15 C 0.0938(3) 0.13185(18) 0.2216(2) 0.0401(8) Uani 1 1 d .
C16 C 0.0973(4) 0.06536(19) 0.2220(3) 0.0490(10) Uani 1 1 d .
C17 C 0.0000 0.0323(3) 0.2500 0.0543(16) Uani 1 2 d S
C33 C 0.0000 0.1696(2) 0.2500 0.0339(11) Uani 1 2 d S

loop_
_atom_site_aniso_label
_atom_site_aniso_U_11
_atom_site_aniso_U_22
_atom_site_aniso_U_33
_atom_site_aniso_U_23
_atom_site_aniso_U_13
_atom_site_aniso_U_12
Au 0.03380(10) 0.03035(11) 0.02981(10) 0.000 0.00262(7) 0.000
F1 0.0479(13) 0.0615(16) 0.0621(14) 0.0015(12) 0.0191(11) 0.0063(11)
F2 0.095(2) 0.0606(18) 0.0805(18) -0.0085(14) 0.0182(15) 0.0357(15)
F3 0.145(4) 0.0278(19) 0.071(2) 0.000 0.003(2) 0.000
N1 0.0294(14) 0.0299(16) 0.0320(14) -0.0016(11) 0.0007(11) 0.0017(11)
C1 0.027(2) 0.026(2) 0.032(2) 0.000 0.0044(18) 0.000
C2 0.0338(18) 0.0306(19) 0.0457(19) -0.0043(15) 0.0006(15) -0.0022(15)
C3 0.039(2) 0.038(2) 0.0397(19) -0.0036(16) -0.0010(15) 0.0035(16)
C4 0.051(2) 0.060(3) 0.044(2) 0.0042(19) -0.0096(18) 0.009(2)
C5 0.070(3) 0.071(3) 0.0309(19) 0.0079(19) 0.0090(19) 0.011(2)
C6 0.055(2) 0.069(3) 0.039(2) 0.0021(19) 0.0140(18) 0.006(2)
C7 0.041(2) 0.046(2) 0.0378(19) -0.0025(16) 0.0085(16) 0.0050(17)
C8 0.0391(18) 0.0305(19) 0.0281(16) -0.0029(13) -0.0003(14) 0.0040(14)
C9 0.0309(19) 0.062(3) 0.046(2) 0.0075(19) -0.0052(16) 0.0021(17)
C10 0.044(2) 0.093(4) 0.099(4) -0.044(3) 0.014(2) -0.002(2)
C11 0.041(2) 0.065(3) 0.088(3) -0.020(3) -0.001(2) 0.001(2)
C12 0.037(2) 0.066(3) 0.046(2) 0.0038(19) 0.0109(17) 0.0050(19)
C13 0.051(3) 0.074(4) 0.090(3) -0.006(3) 0.008(2) -0.005(2)
C14 0.052(3) 0.074(4) 0.092(3) -0.009(3) 0.007(2) 0.016(2)
C15 0.043(2) 0.040(2) 0.0358(19) 0.0012(16) 0.0025(16) 0.0034(17)
C16 0.064(3) 0.042(2) 0.039(2) -0.0046(17) 0.0021(18) 0.016(2)
C17 0.095(5) 0.024(3) 0.039(3) 0.000 -0.006(3) 0.000
C33 0.031(2) 0.047(3) 0.020(2) 0.000 -0.0044(18) 0.000

loop_
_atom_type_symbol
_atom_type_description
_atom_type_scat_dispersion_real
_atom_type_scat_dispersion_imag
_atom_type_scat_source
C C 0.0033 0.0016 'International Tables Vol C Tables 4.2.6.8 and 6.1.1.4'
H H 0.0000 0.0000 'International Tables Vol C Tables 4.2.6.8 and 6.1.1.4'
N N 0.0061 0.0033 'International Tables Vol C Tables 4.2.6.8 and 6.1.1.4'
F F 0.0171 0.0103 'International Tables Vol C Tables 4.2.6.8 and 6.1.1.4'
Au Au -2.0133 8.8022 'International Tables Vol C Tables 4.2.6.8 and 6.1.1.4'

loop_
_geom_angle_atom_site_label_1
_geom_angle_atom_site_label_2
_geom_angle_atom_site_label_3
_geom_angle
_geom_angle_site_symmetry_1
_geom_angle_site_symmetry_3
C1 Au C33 180.0 . .
C1 N1 C2 111.3(3) . .
C1 N1 C8 124.0(3) . .
C2 N1 C8 124.3(3) . .
N1 C1 N1 104.0(4) . 2
N1 C1 Au 127.98(19) . .
N1 C1 Au 127.98(19) 2 .
C2 C2 N1 106.63(18) 2 .
C4 C3 C8 115.8(3) . .
C4 C3 C9 121.7(3) . .
C8 C3 C9 122.5(3) . .
C5 C4 C3 121.4(4) . .
C6 C5 C4 120.9(4) . .
C5 C6 C7 120.6(4) . .
C6 C7 C8 117.2(3) . .
C6 C7 C12 120.8(3) . .
C8 C7 C12 122.0(3) . .
C7 C8 C3 124.0(3) . .
C7 C8 N1 117.4(3) . .
C3 C8 N1 118.6(3) . .
C3 C9 C10 110.8(3) . .
C3 C9 C11 114.2(3) . .
C10 C9 C11 108.8(3) . .
C7 C12 C13 112.2(3) . .
C7 C12 C14 110.2(3) . .
C13 C12 C14 111.5(4) . .
F1 C15 C16 116.1(3) . .
F1 C15 C33 118.6(3) . .
C16 C15 C33 125.3(4) . .
F2 C16 C17 120.3(4) . .
F2 C16 C15 121.2(4) . .
C17 C16 C15 118.5(4) . .
F3 C17 C16 119.8(3) . 2
F3 C17 C16 119.9(3) . .
C16 C17 C16 120.3(5) 2 .
C15 C33 C15 112.1(5) . 2
C15 C33 Au 123.9(2) . .
C15 C33 Au 123.9(2) 2 .

loop_
_geom_bond_atom_site_label_1
_geom_bond_atom_site_label_2
_geom_bond_distance
_geom_bond_site_symmetry_2
Au C1 2.018(4) .
Au C33 2.021(5) .
F1 C15 1.358(4) .
F2 C16 1.343(4) .
F3 C17 1.355(6) .
N1 C1 1.358(4) .
N1 C2 1.381(4) .
N1 C8 1.450(4) .
C1 N1 1.358(4) 2
C2 C2 1.350(6) 2
C3 C4 1.394(5) .
C3 C8 1.399(5) .
C3 C9 1.516(5) .
C4 C5 1.385(6) .
C5 C6 1.369(5) .
C6 C7 1.390(5) .
C7 C8 1.394(5) .
C7 C12 1.519(5) .
C9 C10 1.517(6) .
C9 C11 1.524(5) .
C12 C13 1.520(6) .
C12 C14 1.522(6) .
C15 C16 1.375(5) .
C15 C33 1.397(4) .
C16 C17 1.374(5) .
C17 C16 1.374(5) 2
C33 C15 1.397(4) 2

loop_
_geom_torsion_atom_site_label_1
_geom_torsion_atom_site_label_2
_geom_torsion_atom_site_label_3
_geom_torsion_atom_site_label_4
_geom_torsion
_geom_torsion_site_symmetry_4
C2 N1 C1 N1 0.16(16) 2
C8 N1 C1 N1 173.0(3) 2
C2 N1 C1 Au -179.84(16) .
C8 N1 C1 Au -7.0(3) .
C33 Au C1 N1 96(100) .
C33 Au C1 N1 -84(100) 2
C1 N1 C2 C2 -0.4(4) 2
C8 N1 C2 C2 -173.3(3) 2
C8 C3 C4 C5 -0.3(6) .
C9 C3 C4 C5 -177.8(4) .
C3 C4 C5 C6 0.7(7) .
C4 C5 C6 C7 0.1(7) .
C5 C6 C7 C8 -1.3(6) .
C5 C6 C7 C12 -179.8(4) .
C6 C7 C8 C3 1.8(5) .
C12 C7 C8 C3 -179.7(4) .
C6 C7 C8 N1 -177.0(3) .
C12 C7 C8 N1 1.5(5) .
C4 C3 C8 C7 -1.0(5) .
C9 C3 C8 C7 176.5(3) .
C4 C3 C8 N1 177.8(3) .
C9 C3 C8 N1 -4.7(5) .
C1 N1 C8 C7 -84.7(4) .
C2 N1 C8 C7 87.3(4) .
C1 N1 C8 C3 96.4(3) .
C2 N1 C8 C3 -91.6(4) .
C4 C3 C9 C10 84.9(5) .
C8 C3 C9 C10 -92.5(4) .
C4 C3 C9 C11 -38.3(5) .
C8 C3 C9 C11 144.3(4) .
C6 C7 C12 C13 -56.5(5) .
C8 C7 C12 C13 125.1(4) .
C6 C7 C12 C14 68.5(5) .
C8 C7 C12 C14 -109.9(4) .
F1 C15 C16 F2 0.9(5) .
C33 C15 C16 F2 -178.1(3) .
F1 C15 C16 C17 -179.2(3) .
C33 C15 C16 C17 1.8(5) .
F2 C16 C17 F3 -0.9(4) .
C15 C16 C17 F3 179.2(2) .
F2 C16 C17 C16 179.1(4) 2
C15 C16 C17 C16 -0.8(2) 2
F1 C15 C33 C15 -179.9(3) 2
C16 C15 C33 C15 -0.9(2) 2
F1 C15 C33 Au 0.1(3) .
C16 C15 C33 Au 179.1(2) .
C1 Au C33 C15 160(100) .
C1 Au C33 C15 -20(100) 2
